data_4072322
loop_
_publ_author_name
'Perucha, Alejandro S\'anchez'
'Heilmann-Brohl, Julia'
'Bolte, Michael'
'Lerner, Hans-Wolfram'
'Wagner, Matthias'

_publ_section_title
;
 Comparison of Doubly Lithiated, Magnesiated, and Zincated Ferrocenes:
 [Fe(\h5-C5H4)2]2Zn2(tmeda)2, the First Example of a [1.1]Ferrocenophane
 with Bridging First-Row Transition Metal Atoms
;
_journal_issue 23
_journal_name_full Organometallics
_journal_page_first 6170
_journal_paper_doi 10.1021/om800765a
_journal_volume 27
_journal_year 2008
_chemical_formula_sum 'C42 H56 Fe3 Mg3 N4'
_chemical_formula_weight 857.39
_chemical_name_systematic ?
_space_group_IT_number 15
_symmetry_cell_setting monoclinic
_symmetry_space_group_name_Hall '-C 2yc'
_symmetry_space_group_name_H-M 'C 1 2/c 1'
_atom_sites_solution_hydrogens geom
_atom_sites_solution_primary direct
_atom_sites_solution_secondary difmap
_audit_creation_method SHELXL-97
_cell_angle_alpha 90.00
_cell_angle_beta 105.58(3)
_cell_angle_gamma 90.00
_cell_formula_units_Z 4
_cell_length_a 21.715(4)
_cell_length_b 10.645(2)
_cell_length_c 17.523(4)
_cell_measurement_reflns_used 22052
_cell_measurement_temperature 173(2)
_cell_measurement_theta_max 25.7
_cell_measurement_theta_min 3.5
_cell_volume 3901.7(15)
_computing_cell_refinement 'X-Area (Stoe & Cie, 2001)'
_computing_data_collection 'X-Area (Stoe & Cie, 2001)'
_computing_data_reduction 'X-Area (Stoe & Cie, 2001)'
_computing_molecular_graphics 'XP in SHELXTL-Plus (Sheldrick, 1991)'
_computing_publication_material SHELXL97
_computing_structure_refinement 'SHELXL97 (Sheldrick, 1997) '
_computing_structure_solution 'SHELXS97 (Sheldrick, 1990) '
_diffrn_ambient_temperature 173(2)
_diffrn_measured_fraction_theta_full 0.996
_diffrn_measured_fraction_theta_max 0.988
_diffrn_measurement_device_type 'STOE IPDS II two-circle-diffractometer'
_diffrn_measurement_method \w
_diffrn_radiation_monochromator graphite
_diffrn_radiation_source 'fine-focus sealed tube'
_diffrn_radiation_type MoK\a
_diffrn_radiation_wavelength 0.71073
_diffrn_reflns_av_R_equivalents 0.0462
_diffrn_reflns_av_sigmaI/netI 0.0252
_diffrn_reflns_limit_h_max 26
_diffrn_reflns_limit_h_min -26
_diffrn_reflns_limit_k_max 12
_diffrn_reflns_limit_k_min -12
_diffrn_reflns_limit_l_max 21
_diffrn_reflns_limit_l_min -21
_diffrn_reflns_number 21655
_diffrn_reflns_theta_full 25.00
_diffrn_reflns_theta_max 25.64
_diffrn_reflns_theta_min 3.49
_diffrn_standards_number 0
_exptl_absorpt_coefficient_mu 1.185
_exptl_absorpt_correction_T_max 0.8422
_exptl_absorpt_correction_T_min 0.7560
_exptl_absorpt_correction_type multi-scan
_exptl_absorpt_process_details 'MULABS (Spek, 2003; Blessing, 1995)'
_exptl_crystal_colour orange
_exptl_crystal_density_diffrn 1.460
_exptl_crystal_density_method 'not measured'
_exptl_crystal_description block
_exptl_crystal_F_000 1800
_exptl_crystal_size_max 0.25
_exptl_crystal_size_mid 0.24
_exptl_crystal_size_min 0.15
_refine_diff_density_max 0.494
_refine_diff_density_min -0.372
_refine_diff_density_rms 0.053
_refine_ls_extinction_method none
_refine_ls_goodness_of_fit_ref 1.031
_refine_ls_hydrogen_treatment mixed
_refine_ls_matrix_type full
_refine_ls_number_parameters 236
_refine_ls_number_reflns 3643
_refine_ls_number_restraints 0
_refine_ls_restrained_S_all 1.031
_refine_ls_R_factor_all 0.0351
_refine_ls_R_factor_gt 0.0283
_refine_ls_shift/su_max 0.001
_refine_ls_shift/su_mean 0.000
_refine_ls_structure_factor_coef Fsqd
_refine_ls_weighting_details 'calc w=1/[\s^2^(Fo^2^)+(0.0380P)^2^+2.6793P] where P=(Fo^2^+2Fc^2^)/3'
_refine_ls_weighting_scheme calc
_refine_ls_wR_factor_gt 0.0658
_refine_ls_wR_factor_ref 0.0680
_reflns_number_gt 3187
_reflns_number_total 3643
_reflns_threshold_expression I>2\s(I)
_cod_data_source_file om800765a_si_001.cif
_cod_data_source_block wa717_/_Compound_4
_cod_depositor_comments
;
The following automatic conversions were performed:

'_symmetry_cell_setting' value 'Monoclinic' changed to 'monoclinic'
according to /home/saulius/struct/CIF-dictionaries/cif_core.dic
dictionary named 'cif_core.dic' version 2.4.1 from 2010-06-29.

Automatic conversion script
Id: cif_fix_values 1715 2011-07-08 13:25:40Z adriana 
;
_cod_original_cell_volume 3901.6(13)
_cod_original_sg_symbol_H-M 'C 2/c'
_cod_database_code 4072322

loop_
_symmetry_equiv_pos_as_xyz
'x, y, z'
'-x, y, -z+1/2'
'x+1/2, y+1/2, z'
'-x+1/2, y+1/2, -z+1/2'
'-x, -y, -z'
'x, -y, z-1/2'
'-x+1/2, -y+1/2, -z'
'x+1/2, -y+1/2, z-1/2'

loop_
_atom_site_label
_atom_site_type_symbol
_atom_site_fract_x
_atom_site_fract_y
_atom_site_fract_z
_atom_site_U_iso_or_equiv
_atom_site_adp_type
_atom_site_occupancy
_atom_site_symmetry_multiplicity
_atom_site_calc_flag
_atom_site_refinement_flags
Fe1 Fe 0.5000 0.30122(4) 0.7500 0.02153(11) Uani 1 2 d S
Fe2 Fe 0.499663(12) 0.77374(3) 0.596630(15) 0.01731(9) Uani 1 1 d .
Mg1 Mg 0.36860(3) 0.59684(6) 0.66538(4) 0.02354(16) Uani 1 1 d .
Mg2 Mg 0.5000 0.57397(8) 0.7500 0.02005(19) Uani 1 2 d S
N1 N 0.28887(8) 0.49055(18) 0.56939(10) 0.0296(4) Uani 1 1 d .
N2 N 0.27640(8) 0.66399(18) 0.69281(11) 0.0301(4) Uani 1 1 d .
C1 C 0.27251(12) 0.3667(2) 0.59623(15) 0.0394(6) Uani 1 1 d .
H1A H 0.2629 0.3758 0.6475 0.059 Uiso 1 1 calc R
H1B H 0.3087 0.3093 0.6018 0.059 Uiso 1 1 calc R
H1C H 0.2350 0.3328 0.5572 0.059 Uiso 1 1 calc R
C2 C 0.30288(11) 0.4744(3) 0.49231(13) 0.0383(5) Uani 1 1 d .
H2A H 0.3139 0.5559 0.4735 0.058 Uiso 1 1 calc R
H2B H 0.2652 0.4401 0.4539 0.058 Uiso 1 1 calc R
H2C H 0.3389 0.4164 0.4982 0.058 Uiso 1 1 calc R
C3 C 0.23314(11) 0.5769(2) 0.55761(14) 0.0374(5) Uani 1 1 d .
H3A H 0.1951 0.5370 0.5217 0.045 Uiso 1 1 calc R
H3B H 0.2422 0.6554 0.5323 0.045 Uiso 1 1 calc R
C4 C 0.21933(10) 0.6075(3) 0.63532(15) 0.0386(5) Uani 1 1 d .
H4A H 0.1831 0.6672 0.6259 0.046 Uiso 1 1 calc R
H4B H 0.2067 0.5298 0.6583 0.046 Uiso 1 1 calc R
C5 C 0.27032(11) 0.6409(3) 0.77336(14) 0.0406(6) Uani 1 1 d .
H5A H 0.2705 0.5502 0.7830 0.061 Uiso 1 1 calc R
H5B H 0.2301 0.6770 0.7785 0.061 Uiso 1 1 calc R
H5C H 0.3063 0.6800 0.8121 0.061 Uiso 1 1 calc R
C6 C 0.27589(12) 0.8006(2) 0.67893(17) 0.0414(6) Uani 1 1 d .
H6A H 0.2799 0.8168 0.6254 0.062 Uiso 1 1 calc R
H6B H 0.3118 0.8395 0.7179 0.062 Uiso 1 1 calc R
H6C H 0.2356 0.8362 0.6843 0.062 Uiso 1 1 calc R
C11 C 0.42389(9) 0.41876(18) 0.69434(11) 0.0225(4) Uani 1 1 d .
C12 C 0.44141(10) 0.3338(2) 0.63861(12) 0.0266(4) Uani 1 1 d .
H12 H 0.4543 0.3598 0.5934 0.032 Uiso 1 1 calc R
C13 C 0.43650(11) 0.2052(2) 0.66129(14) 0.0334(5) Uani 1 1 d .
H13 H 0.4456 0.1330 0.6344 0.040 Uiso 1 1 calc R
C14 C 0.41544(11) 0.2061(2) 0.73162(15) 0.0340(5) Uani 1 1 d .
H14 H 0.4078 0.1344 0.7600 0.041 Uiso 1 1 calc R
C15 C 0.40785(10) 0.3348(2) 0.75180(13) 0.0268(4) Uani 1 1 d .
H15 H 0.3943 0.3615 0.7964 0.032 Uiso 1 1 calc R
C21 C 0.40314(9) 0.71971(19) 0.58822(11) 0.0215(4) Uani 1 1 d .
C22 C 0.41189(8) 0.85473(19) 0.59094(11) 0.0207(4) Uani 1 1 d .
H22 H 0.4024 0.9080 0.6298 0.025 Uiso 1 1 calc R
C23 C 0.43685(9) 0.8979(2) 0.52738(11) 0.0245(4) Uani 1 1 d .
H23 H 0.4463 0.9824 0.5173 0.029 Uiso 1 1 calc R
C24 C 0.44466(9) 0.7906(2) 0.48250(11) 0.0277(5) Uani 1 1 d .
H24 H 0.4600 0.7901 0.4366 0.033 Uiso 1 1 calc R
C25 C 0.42499(9) 0.6832(2) 0.51966(12) 0.0264(4) Uani 1 1 d .
H25 H 0.4261 0.5992 0.5018 0.032 Uiso 1 1 calc R
C31 C 0.56282(9) 0.68706(19) 0.69819(11) 0.0212(4) Uani 1 1 d .
C32 C 0.56584(9) 0.82314(19) 0.69993(11) 0.0218(4) Uani 1 1 d .
H32 H 0.5572 0.8735 0.7406 0.026 Uiso 1 1 calc R
C33 C 0.58354(9) 0.8722(2) 0.63263(12) 0.0253(4) Uani 1 1 d .
H33 H 0.5896 0.9582 0.6221 0.030 Uiso 1 1 calc R
C34 C 0.59042(9) 0.7679(2) 0.58451(12) 0.0279(5) Uani 1 1 d .
H34 H 0.6015 0.7714 0.5357 0.034 Uiso 1 1 calc R
C35 C 0.57739(9) 0.6568(2) 0.62373(12) 0.0257(4) Uani 1 1 d .
H35 H 0.5781 0.5740 0.6038 0.031 Uiso 1 1 calc R

loop_
_atom_site_aniso_label
_atom_site_aniso_U_11
_atom_site_aniso_U_22
_atom_site_aniso_U_33
_atom_site_aniso_U_23
_atom_site_aniso_U_13
_atom_site_aniso_U_12
Fe1 0.0279(2) 0.01231(19) 0.0230(2) 0.000 0.00448(16) 0.000
Fe2 0.01726(14) 0.02065(15) 0.01310(13) -0.00007(10) 0.00251(9) -0.00239(10)
Mg1 0.0263(3) 0.0199(3) 0.0248(3) 0.0045(3) 0.0076(3) 0.0022(3)
Mg2 0.0221(4) 0.0149(4) 0.0238(5) 0.000 0.0071(4) 0.000
N1 0.0314(9) 0.0290(10) 0.0274(9) 0.0011(8) 0.0061(7) -0.0027(7)
N2 0.0270(9) 0.0328(10) 0.0293(9) -0.0030(8) 0.0055(7) -0.0011(8)
C1 0.0377(12) 0.0343(13) 0.0422(13) 0.0040(11) 0.0042(10) -0.0110(10)
C2 0.0400(13) 0.0454(14) 0.0295(12) -0.0081(10) 0.0092(10) -0.0103(11)
C3 0.0280(11) 0.0433(14) 0.0337(12) -0.0023(10) -0.0040(9) 0.0031(10)
C4 0.0207(10) 0.0478(14) 0.0450(14) -0.0079(12) 0.0046(9) -0.0038(10)
C5 0.0319(12) 0.0570(17) 0.0343(12) -0.0061(11) 0.0112(10) -0.0042(11)
C6 0.0297(11) 0.0359(13) 0.0570(16) -0.0012(11) 0.0089(11) 0.0066(10)
C11 0.0259(10) 0.0180(10) 0.0202(9) -0.0012(8) 0.0003(8) -0.0005(7)
C12 0.0331(11) 0.0235(10) 0.0215(10) -0.0056(8) 0.0042(8) -0.0028(8)
C13 0.0380(12) 0.0185(10) 0.0394(13) -0.0083(9) 0.0029(10) -0.0023(9)
C14 0.0337(11) 0.0209(11) 0.0446(13) 0.0065(9) 0.0057(10) -0.0054(9)
C15 0.0272(10) 0.0247(10) 0.0283(10) 0.0021(9) 0.0074(8) -0.0007(8)
C21 0.0181(9) 0.0261(11) 0.0189(9) -0.0016(8) 0.0027(7) -0.0034(7)
C22 0.0189(9) 0.0240(10) 0.0176(9) 0.0024(7) 0.0024(7) -0.0005(7)
C23 0.0213(9) 0.0297(11) 0.0200(9) 0.0083(8) 0.0014(7) -0.0009(8)
C24 0.0218(10) 0.0468(13) 0.0136(9) -0.0004(8) 0.0029(7) -0.0037(9)
C25 0.0225(9) 0.0320(11) 0.0223(10) -0.0072(9) 0.0019(8) -0.0055(8)
C31 0.0211(9) 0.0234(10) 0.0178(9) 0.0030(8) 0.0033(7) 0.0018(7)
C32 0.0222(9) 0.0237(10) 0.0167(9) 0.0009(8) 0.0006(7) -0.0028(8)
C33 0.0209(9) 0.0307(11) 0.0205(9) 0.0062(8) -0.0009(7) -0.0086(8)
C34 0.0195(9) 0.0450(13) 0.0197(9) 0.0061(9) 0.0059(7) 0.0014(9)
C35 0.0240(10) 0.0287(11) 0.0235(10) -0.0017(8) 0.0049(8) 0.0049(8)

loop_
_atom_type_symbol
_atom_type_description
_atom_type_scat_dispersion_real
_atom_type_scat_dispersion_imag
_atom_type_scat_source
C C 0.0033 0.0016 'International Tables Vol C Tables 4.2.6.8 and 6.1.1.4'
H H 0.0000 0.0000 'International Tables Vol C Tables 4.2.6.8 and 6.1.1.4'
Fe Fe 0.3463 0.8444 'International Tables Vol C Tables 4.2.6.8 and 6.1.1.4'
Mg Mg 0.0486 0.0363 'International Tables Vol C Tables 4.2.6.8 and 6.1.1.4'
N N 0.0061 0.0033 'International Tables Vol C Tables 4.2.6.8 and 6.1.1.4'

loop_
_geom_angle_atom_site_label_1
_geom_angle_atom_site_label_2
_geom_angle_atom_site_label_3
_geom_angle
_geom_angle_site_symmetry_1
_geom_angle_site_symmetry_3
C15 Fe1 C15 159.82(12) 2_656 .
C15 Fe1 C14 157.91(9) 2_656 .
C15 Fe1 C14 41.15(9) . .
C15 Fe1 C14 41.15(9) 2_656 2_656
C15 Fe1 C14 157.91(9) . 2_656
C14 Fe1 C14 120.62(13) . 2_656
C15 Fe1 C13 68.72(9) 2_656 2_656
C15 Fe1 C13 122.52(9) . 2_656
C14 Fe1 C13 105.34(9) . 2_656
C14 Fe1 C13 40.70(10) 2_656 2_656
C15 Fe1 C13 122.52(9) 2_656 .
C15 Fe1 C13 68.72(9) . .
C14 Fe1 C13 40.70(10) . .
C14 Fe1 C13 105.34(9) 2_656 .
C13 Fe1 C13 120.23(13) 2_656 .
C15 Fe1 C12 68.00(9) 2_656 2_656
C15 Fe1 C12 108.39(9) . 2_656
C14 Fe1 C12 122.29(9) . 2_656
C14 Fe1 C12 68.48(9) 2_656 2_656
C13 Fe1 C12 41.00(9) 2_656 2_656
C13 Fe1 C12 157.37(9) . 2_656
C15 Fe1 C12 108.39(9) 2_656 .
C15 Fe1 C12 68.00(9) . .
C14 Fe1 C12 68.48(9) . .
C14 Fe1 C12 122.29(9) 2_656 .
C13 Fe1 C12 157.37(9) 2_656 .
C13 Fe1 C12 41.00(9) . .
C12 Fe1 C12 160.55(12) 2_656 .
C15 Fe1 C11 122.86(9) 2_656 .
C15 Fe1 C11 41.23(8) . .
C14 Fe1 C11 70.10(8) . .
C14 Fe1 C11 158.81(9) 2_656 .
C13 Fe1 C11 159.46(9) 2_656 .
C13 Fe1 C11 70.07(8) . .
C12 Fe1 C11 123.51(8) 2_656 .
C12 Fe1 C11 41.06(8) . .
C15 Fe1 C11 41.23(8) 2_656 2_656
C15 Fe1 C11 122.86(9) . 2_656
C14 Fe1 C11 158.81(9) . 2_656
C14 Fe1 C11 70.10(8) 2_656 2_656
C13 Fe1 C11 70.07(8) 2_656 2_656
C13 Fe1 C11 159.46(9) . 2_656
C12 Fe1 C11 41.06(8) 2_656 2_656
C12 Fe1 C11 123.51(8) . 2_656
C11 Fe1 C11 106.59(11) . 2_656
C15 Fe1 Mg2 79.91(6) 2_656 .
C15 Fe1 Mg2 79.91(6) . .
C14 Fe1 Mg2 119.69(7) . .
C14 Fe1 Mg2 119.69(7) 2_656 .
C13 Fe1 Mg2 119.89(7) 2_656 .
C13 Fe1 Mg2 119.89(7) . .
C12 Fe1 Mg2 80.28(6) 2_656 .
C12 Fe1 Mg2 80.27(6) . .
C11 Fe1 Mg2 53.30(5) . .
C11 Fe1 Mg2 53.30(5) 2_656 .
C34 Fe2 C24 103.18(8) . .
C34 Fe2 C23 117.81(8) . .
C24 Fe2 C23 40.70(9) . .
C34 Fe2 C35 41.09(9) . .
C24 Fe2 C35 120.61(9) . .
C23 Fe2 C35 155.01(8) . .
C34 Fe2 C33 40.83(9) . .
C24 Fe2 C33 119.61(8) . .
C23 Fe2 C33 104.36(8) . .
C35 Fe2 C33 68.31(9) . .
C34 Fe2 C25 122.22(9) . .
C24 Fe2 C25 41.08(9) . .
C23 Fe2 C25 68.29(9) . .
C35 Fe2 C25 108.90(9) . .
C33 Fe2 C25 157.50(8) . .
C34 Fe2 C32 68.45(8) . .
C24 Fe2 C32 157.89(9) . .
C23 Fe2 C32 123.64(8) . .
C35 Fe2 C32 67.26(8) . .
C33 Fe2 C32 40.90(8) . .
C25 Fe2 C32 160.48(8) . .
C34 Fe2 C22 155.62(9) . .
C24 Fe2 C22 68.13(8) . .
C23 Fe2 C22 40.90(8) . .
C35 Fe2 C22 162.82(8) . .
C33 Fe2 C22 122.19(9) . .
C25 Fe2 C22 66.96(8) . .
C32 Fe2 C22 110.67(8) . .
C34 Fe2 C21 160.19(9) . .
C24 Fe2 C21 69.63(8) . .
C23 Fe2 C21 69.41(8) . .
C35 Fe2 C21 125.70(8) . .
C33 Fe2 C21 158.76(8) . .
C25 Fe2 C21 40.65(8) . .
C32 Fe2 C21 124.74(8) . .
C22 Fe2 C21 40.22(8) . .
C34 Fe2 C31 69.66(8) . .
C24 Fe2 C31 157.90(9) . .
C23 Fe2 C31 161.19(8) . .
C35 Fe2 C31 40.67(8) . .
C33 Fe2 C31 69.31(8) . .
C25 Fe2 C31 124.12(9) . .
C32 Fe2 C31 40.36(8) . .
C22 Fe2 C31 126.53(8) . .
C21 Fe2 C31 109.76(8) . .
C21 Mg1 C11 113.71(8) . .
C21 Mg1 N2 114.36(8) . .
C11 Mg1 N2 131.62(8) . .
C21 Mg1 N1 99.01(7) . .
C11 Mg1 N1 90.09(7) . .
N2 Mg1 N1 77.52(7) . .
C21 Mg1 C31 98.09(7) . 2_656
C11 Mg1 C31 87.99(7) . 2_656
N2 Mg1 C31 90.50(7) . 2_656
N1 Mg1 C31 162.06(7) . 2_656
C21 Mg1 Mg2 84.82(6) . .
C11 Mg1 Mg2 53.57(5) . .
N2 Mg1 Mg2 136.49(5) . .
N1 Mg1 Mg2 140.51(6) . .
C31 Mg1 Mg2 46.87(5) 2_656 .
C31 Mg2 C31 113.33(11) 2_656 .
C31 Mg2 C11 96.39(7) 2_656 .
C31 Mg2 C11 131.28(7) . .
C31 Mg2 C11 131.28(7) 2_656 2_656
C31 Mg2 C11 96.39(7) . 2_656
C11 Mg2 C11 90.90(10) . 2_656
C31 Mg2 Mg1 112.65(6) 2_656 2_656
C31 Mg2 Mg1 61.38(5) . 2_656
C11 Mg2 Mg1 140.21(6) . 2_656
C11 Mg2 Mg1 49.57(5) 2_656 2_656
C31 Mg2 Mg1 61.38(5) 2_656 .
C31 Mg2 Mg1 112.65(6) . .
C11 Mg2 Mg1 49.57(5) . .
C11 Mg2 Mg1 140.21(6) 2_656 .
Mg1 Mg2 Mg1 170.20(5) 2_656 .
C31 Mg2 Fe1 123.34(6) 2_656 .
C31 Mg2 Fe1 123.34(6) . .
C11 Mg2 Fe1 45.45(5) . .
C11 Mg2 Fe1 45.45(5) 2_656 .
Mg1 Mg2 Fe1 94.90(2) 2_656 .
Mg1 Mg2 Fe1 94.90(2) . .
C2 N1 C1 108.37(19) . .
C2 N1 C3 107.77(18) . .
C1 N1 C3 109.83(18) . .
C2 N1 Mg1 114.72(13) . .
C1 N1 Mg1 113.31(13) . .
C3 N1 Mg1 102.52(13) . .
C5 N2 C6 108.9(2) . .
C5 N2 C4 107.85(18) . .
C6 N2 C4 108.49(19) . .
C5 N2 Mg1 117.15(14) . .
C6 N2 Mg1 103.94(14) . .
C4 N2 Mg1 110.17(14) . .
N1 C1 H1A 109.5 . .
N1 C1 H1B 109.5 . .
H1A C1 H1B 109.5 . .
N1 C1 H1C 109.5 . .
H1A C1 H1C 109.5 . .
H1B C1 H1C 109.5 . .
N1 C2 H2A 109.5 . .
N1 C2 H2B 109.5 . .
H2A C2 H2B 109.5 . .
N1 C2 H2C 109.5 . .
H2A C2 H2C 109.5 . .
H2B C2 H2C 109.5 . .
N1 C3 C4 111.10(19) . .
N1 C3 H3A 109.4 . .
C4 C3 H3A 109.4 . .
N1 C3 H3B 109.4 . .
C4 C3 H3B 109.4 . .
H3A C3 H3B 108.0 . .
N2 C4 C3 111.42(18) . .
N2 C4 H4A 109.3 . .
C3 C4 H4A 109.3 . .
N2 C4 H4B 109.3 . .
C3 C4 H4B 109.3 . .
H4A C4 H4B 108.0 . .
N2 C5 H5A 109.5 . .
N2 C5 H5B 109.5 . .
H5A C5 H5B 109.5 . .
N2 C5 H5C 109.5 . .
H5A C5 H5C 109.5 . .
H5B C5 H5C 109.5 . .
N2 C6 H6A 109.5 . .
N2 C6 H6B 109.5 . .
H6A C6 H6B 109.5 . .
N2 C6 H6C 109.5 . .
H6A C6 H6C 109.5 . .
H6B C6 H6C 109.5 . .
C12 C11 C15 103.70(17) . .
C12 C11 Fe1 67.98(11) . .
C15 C11 Fe1 67.47(11) . .
C12 C11 Mg1 126.74(14) . .
C15 C11 Mg1 117.71(14) . .
Fe1 C11 Mg1 157.55(10) . .
C12 C11 Mg2 115.67(14) . .
C15 C11 Mg2 114.56(13) . .
Fe1 C11 Mg2 81.26(7) . .
Mg1 C11 Mg2 76.86(7) . .
C13 C12 C11 110.75(19) . .
C13 C12 Fe1 69.47(12) . .
C11 C12 Fe1 70.96(11) . .
C13 C12 H12 124.6 . .
C11 C12 H12 124.6 . .
Fe1 C12 H12 126.6 . .
C14 C13 C12 107.31(19) . .
C14 C13 Fe1 69.39(13) . .
C12 C13 Fe1 69.53(12) . .
C14 C13 H13 126.3 . .
C12 C13 H13 126.3 . .
Fe1 C13 H13 126.3 . .
C13 C14 C15 107.70(19) . .
C13 C14 Fe1 69.91(13) . .
C15 C14 Fe1 69.28(12) . .
C13 C14 H14 126.1 . .
C15 C14 H14 126.1 . .
Fe1 C14 H14 126.2 . .
C14 C15 C11 110.53(19) . .
C14 C15 Fe1 69.58(12) . .
C11 C15 Fe1 71.30(11) . .
C14 C15 H15 124.7 . .
C11 C15 H15 124.7 . .
Fe1 C15 H15 126.0 . .
C22 C21 C25 102.87(17) . .
C22 C21 Fe2 67.28(10) . .
C25 C21 Fe2 66.36(11) . .
C22 C21 Mg1 130.24(14) . .
C25 C21 Mg1 126.89(15) . .
Fe2 C21 Mg1 128.26(9) . .
C23 C22 C21 111.38(18) . .
C23 C22 Fe2 68.70(11) . .
C21 C22 Fe2 72.49(11) . .
C23 C22 H22 124.3 . .
C21 C22 H22 124.3 . .
Fe2 C22 H22 126.1 . .
C24 C23 C22 107.30(18) . .
C24 C23 Fe2 69.51(12) . .
C22 C23 Fe2 70.40(11) . .
C24 C23 H23 126.4 . .
C22 C23 H23 126.4 . .
Fe2 C23 H23 125.3 . .
C23 C24 C25 107.12(18) . .
C23 C24 Fe2 69.79(11) . .
C25 C24 Fe2 69.71(11) . .
C23 C24 H24 126.4 . .
C25 C24 H24 126.4 . .
Fe2 C24 H24 125.6 . .
C24 C25 C21 111.32(19) . .
C24 C25 Fe2 69.21(11) . .
C21 C25 Fe2 72.99(11) . .
C24 C25 H25 124.3 . .
C21 C25 H25 124.3 . .
Fe2 C25 H25 125.0 . .
C32 C31 C35 102.71(17) . .
C32 C31 Fe2 66.57(10) . .
C35 C31 Fe2 66.19(11) . .
C32 C31 Mg2 124.75(14) . .
C35 C31 Mg2 123.92(15) . .
Fe2 C31 Mg2 104.48(8) . .
C32 C31 Mg1 109.49(13) . 2_656
C35 C31 Mg1 121.70(13) . 2_656
Fe2 C31 Mg1 172.11(10) . 2_656
Mg2 C31 Mg1 71.75(6) . 2_656
C33 C32 C31 111.55(18) . .
C33 C32 Fe2 69.33(11) . .
C31 C32 Fe2 73.06(11) . .
C33 C32 H32 124.2 . .
C31 C32 H32 124.2 . .
Fe2 C32 H32 124.9 . .
C34 C33 C32 107.27(18) . .
C34 C33 Fe2 69.23(11) . .
C32 C33 Fe2 69.77(11) . .
C34 C33 H33 126.4 . .
C32 C33 H33 126.4 . .
Fe2 C33 H33 126.2 . .
C33 C34 C35 107.05(17) . .
C33 C34 Fe2 69.95(11) . .
C35 C34 Fe2 69.78(11) . .
C33 C34 H34 126.5 . .
C35 C34 H34 126.5 . .
Fe2 C34 H34 125.4 . .
C34 C35 C31 111.38(19) . .
C34 C35 Fe2 69.14(12) . .
C31 C35 Fe2 73.14(11) . .
C34 C35 H35 124.3 . .
C31 C35 H35 124.3 . .
Fe2 C35 H35 125.0 . .

loop_
_geom_bond_atom_site_label_1
_geom_bond_atom_site_label_2
_geom_bond_distance
_geom_bond_site_symmetry_2
Fe1 C15 2.041(2) 2_656
Fe1 C15 2.041(2) .
Fe1 C14 2.045(2) .
Fe1 C14 2.045(2) 2_656
Fe1 C13 2.052(2) 2_656
Fe1 C13 2.052(2) .
Fe1 C12 2.053(2) 2_656
Fe1 C12 2.053(2) .
Fe1 C11 2.093(2) .
Fe1 C11 2.093(2) 2_656
Fe1 Mg2 2.9035(11) .
Fe2 C34 2.039(2) .
Fe2 C24 2.043(2) .
Fe2 C23 2.047(2) .
Fe2 C35 2.048(2) .
Fe2 C33 2.049(2) .
Fe2 C25 2.050(2) .
Fe2 C32 2.054(2) .
Fe2 C22 2.0698(19) .
Fe2 C21 2.1399(19) .
Fe2 C31 2.142(2) .
Mg1 C21 2.156(2) .
Mg1 C11 2.228(2) .
Mg1 N2 2.295(2) .
Mg1 N1 2.354(2) .
Mg1 C31 2.635(2) 2_656
Mg1 Mg2 2.8507(11) .
Mg2 C31 2.191(2) 2_656
Mg2 C31 2.191(2) .
Mg2 C11 2.355(2) .
Mg2 C11 2.355(2) 2_656
Mg2 Mg1 2.8507(11) 2_656
N1 C2 1.472(3) .
N1 C1 1.475(3) .
N1 C3 1.489(3) .
N2 C5 1.473(3) .
N2 C6 1.474(3) .
N2 C4 1.497(3) .
C1 H1A 0.9800 .
C1 H1B 0.9800 .
C1 H1C 0.9800 .
C2 H2A 0.9800 .
C2 H2B 0.9800 .
C2 H2C 0.9800 .
C3 C4 1.507(3) .
C3 H3A 0.9900 .
C3 H3B 0.9900 .
C4 H4A 0.9900 .
C4 H4B 0.9900 .
C5 H5A 0.9800 .
C5 H5B 0.9800 .
C5 H5C 0.9800 .
C6 H6A 0.9800 .
C6 H6B 0.9800 .
C6 H6C 0.9800 .
C11 C12 1.455(3) .
C11 C15 1.457(3) .
C12 C13 1.438(3) .
C12 H12 0.9500 .
C13 C14 1.425(4) .
C13 H13 0.9500 .
C14 C15 1.436(3) .
C14 H14 0.9500 .
C15 H15 0.9500 .
C21 C22 1.449(3) .
C21 C25 1.458(3) .
C22 C23 1.438(3) .
C22 H22 0.9500 .
C23 C24 1.422(3) .
C23 H23 0.9500 .
C24 C25 1.436(3) .
C24 H24 0.9500 .
C25 H25 0.9500 .
C31 C32 1.450(3) .
C31 C35 1.459(3) .
C31 Mg1 2.635(2) 2_656
C32 C33 1.433(3) .
C32 H32 0.9500 .
C33 C34 1.426(3) .
C33 H33 0.9500 .
C34 C35 1.434(3) .
C34 H34 0.9500 .
C35 H35 0.9500 .

loop_
_geom_torsion_atom_site_label_1
_geom_torsion_atom_site_label_2
_geom_torsion_atom_site_label_3
_geom_torsion_atom_site_label_4
_geom_torsion
_geom_torsion_site_symmetry_1
_geom_torsion_site_symmetry_4
C21 Mg1 Mg2 C31 106.17(9) . 2_656
C11 Mg1 Mg2 C31 -129.17(9) . 2_656
N2 Mg1 Mg2 C31 -14.23(10) . 2_656
N1 Mg1 Mg2 C31 -155.94(10) . 2_656
C21 Mg1 Mg2 C31 1.04(8) . .
C11 Mg1 Mg2 C31 125.70(9) . .
N2 Mg1 Mg2 C31 -119.36(10) . .
N1 Mg1 Mg2 C31 98.93(11) . .
C31 Mg1 Mg2 C31 -105.13(12) 2_656 .
C21 Mg1 Mg2 C11 -124.66(9) . .
N2 Mg1 Mg2 C11 114.93(11) . .
N1 Mg1 Mg2 C11 -26.78(10) . .
C31 Mg1 Mg2 C11 129.16(9) 2_656 .
C21 Mg1 Mg2 C11 -132.55(9) . 2_656
C11 Mg1 Mg2 C11 -7.89(14) . 2_656
N2 Mg1 Mg2 C11 107.05(11) . 2_656
N1 Mg1 Mg2 C11 -34.67(12) . 2_656
C31 Mg1 Mg2 C11 121.28(10) 2_656 2_656
C21 Mg1 Mg2 Mg1 51.74(6) . 2_656
C11 Mg1 Mg2 Mg1 176.40(7) . 2_656
N2 Mg1 Mg2 Mg1 -68.67(8) . 2_656
N1 Mg1 Mg2 Mg1 149.62(8) . 2_656
C31 Mg1 Mg2 Mg1 -54.44(6) 2_656 2_656
C21 Mg1 Mg2 Fe1 -128.26(6) . .
C11 Mg1 Mg2 Fe1 -3.60(7) . .
N2 Mg1 Mg2 Fe1 111.33(8) . .
N1 Mg1 Mg2 Fe1 -30.38(8) . .
C31 Mg1 Mg2 Fe1 125.56(6) 2_656 .
C15 Fe1 Mg2 C31 -152.33(8) 2_656 2_656
C15 Fe1 Mg2 C31 27.67(8) . 2_656
C14 Fe1 Mg2 C31 38.60(10) . 2_656
C14 Fe1 Mg2 C31 -141.41(10) 2_656 2_656
C13 Fe1 Mg2 C31 -94.16(10) 2_656 2_656
C13 Fe1 Mg2 C31 85.84(10) . 2_656
C12 Fe1 Mg2 C31 -83.16(9) 2_656 2_656
C12 Fe1 Mg2 C31 96.85(9) . 2_656
C11 Fe1 Mg2 C31 62.58(9) . 2_656
C11 Fe1 Mg2 C31 -117.42(9) 2_656 2_656
C15 Fe1 Mg2 C31 27.67(8) 2_656 .
C15 Fe1 Mg2 C31 -152.33(8) . .
C14 Fe1 Mg2 C31 -141.40(10) . .
C14 Fe1 Mg2 C31 38.59(10) 2_656 .
C13 Fe1 Mg2 C31 85.84(10) 2_656 .
C13 Fe1 Mg2 C31 -94.16(10) . .
C12 Fe1 Mg2 C31 96.85(9) 2_656 .
C12 Fe1 Mg2 C31 -83.15(9) . .
C11 Fe1 Mg2 C31 -117.42(9) . .
C11 Fe1 Mg2 C31 62.58(9) 2_656 .
C15 Fe1 Mg2 C11 145.09(9) 2_656 .
C15 Fe1 Mg2 C11 -34.90(9) . .
C14 Fe1 Mg2 C11 -23.98(11) . .
C14 Fe1 Mg2 C11 156.02(11) 2_656 .
C13 Fe1 Mg2 C11 -156.74(11) 2_656 .
C13 Fe1 Mg2 C11 23.26(11) . .
C12 Fe1 Mg2 C11 -145.73(9) 2_656 .
C12 Fe1 Mg2 C11 34.27(9) . .
C11 Fe1 Mg2 C11 180.0 2_656 .
C15 Fe1 Mg2 C11 -34.90(9) 2_656 2_656
C15 Fe1 Mg2 C11 145.10(9) . 2_656
C14 Fe1 Mg2 C11 156.02(11) . 2_656
C14 Fe1 Mg2 C11 -23.98(11) 2_656 2_656
C13 Fe1 Mg2 C11 23.26(11) 2_656 2_656
C13 Fe1 Mg2 C11 -156.74(11) . 2_656
C12 Fe1 Mg2 C11 34.27(9) 2_656 2_656
C12 Fe1 Mg2 C11 -145.73(9) . 2_656
C11 Fe1 Mg2 C11 180.0 . 2_656
C15 Fe1 Mg2 Mg1 -31.06(6) 2_656 2_656
C15 Fe1 Mg2 Mg1 148.94(6) . 2_656
C14 Fe1 Mg2 Mg1 159.87(8) . 2_656
C14 Fe1 Mg2 Mg1 -20.14(8) 2_656 2_656
C13 Fe1 Mg2 Mg1 27.11(8) 2_656 2_656
C13 Fe1 Mg2 Mg1 -152.89(8) . 2_656
C12 Fe1 Mg2 Mg1 38.12(7) 2_656 2_656
C12 Fe1 Mg2 Mg1 -141.88(7) . 2_656
C11 Fe1 Mg2 Mg1 -176.15(7) . 2_656
C11 Fe1 Mg2 Mg1 3.85(7) 2_656 2_656
C15 Fe1 Mg2 Mg1 148.94(6) 2_656 .
C15 Fe1 Mg2 Mg1 -31.06(6) . .
C14 Fe1 Mg2 Mg1 -20.13(8) . .
C14 Fe1 Mg2 Mg1 159.86(8) 2_656 .
C13 Fe1 Mg2 Mg1 -152.89(8) 2_656 .
C13 Fe1 Mg2 Mg1 27.11(8) . .
C12 Fe1 Mg2 Mg1 -141.88(6) 2_656 .
C12 Fe1 Mg2 Mg1 38.12(7) . .
C11 Fe1 Mg2 Mg1 3.85(7) . .
C11 Fe1 Mg2 Mg1 -176.15(7) 2_656 .
C21 Mg1 N1 C2 31.78(17) . .
C11 Mg1 N1 C2 -82.26(16) . .
N2 Mg1 N1 C2 144.91(17) . .
C31 Mg1 N1 C2 -166.0(2) 2_656 .
Mg2 Mg1 N1 C2 -61.00(18) . .
C21 Mg1 N1 C1 156.96(16) . .
C11 Mg1 N1 C1 42.92(16) . .
N2 Mg1 N1 C1 -89.91(16) . .
C31 Mg1 N1 C1 -40.8(3) 2_656 .
Mg2 Mg1 N1 C1 64.18(18) . .
C21 Mg1 N1 C3 -84.73(15) . .
C11 Mg1 N1 C3 161.23(14) . .
N2 Mg1 N1 C3 28.39(14) . .
C31 Mg1 N1 C3 77.5(3) 2_656 .
Mg2 Mg1 N1 C3 -177.52(11) . .
C21 Mg1 N2 C5 -143.31(16) . .
C11 Mg1 N2 C5 43.6(2) . .
N1 Mg1 N2 C5 122.35(17) . .
C31 Mg1 N2 C5 -44.19(17) 2_656 .
Mg2 Mg1 N2 C5 -33.9(2) . .
C21 Mg1 N2 C6 -23.11(16) . .
C11 Mg1 N2 C6 163.76(14) . .
N1 Mg1 N2 C6 -117.45(15) . .
C31 Mg1 N2 C6 76.01(15) 2_656 .
Mg2 Mg1 N2 C6 86.35(16) . .
C21 Mg1 N2 C4 92.96(16) . .
C11 Mg1 N2 C4 -80.18(18) . .
N1 Mg1 N2 C4 -1.39(15) . .
C31 Mg1 N2 C4 -167.93(16) 2_656 .
Mg2 Mg1 N2 C4 -157.59(13) . .
C2 N1 C3 C4 -175.0(2) . .
C1 N1 C3 C4 67.2(2) . .
Mg1 N1 C3 C4 -53.6(2) . .
C5 N2 C4 C3 -155.9(2) . .
C6 N2 C4 C3 86.3(2) . .
Mg1 N2 C4 C3 -26.9(2) . .
N1 C3 C4 N2 57.1(3) . .
C15 Fe1 C11 C12 80.22(14) 2_656 .
C15 Fe1 C11 C12 -116.39(16) . .
C14 Fe1 C11 C12 -79.72(13) . .
C14 Fe1 C11 C12 44.7(3) 2_656 .
C13 Fe1 C11 C12 -160.3(2) 2_656 .
C13 Fe1 C11 C12 -36.30(13) . .
C12 Fe1 C11 C12 164.07(10) 2_656 .
C11 Fe1 C11 C12 122.34(13) 2_656 .
Mg2 Fe1 C11 C12 122.34(13) . .
C15 Fe1 C11 C15 -163.39(11) 2_656 .
C14 Fe1 C11 C15 36.67(13) . .
C14 Fe1 C11 C15 161.1(2) 2_656 .
C13 Fe1 C11 C15 -43.9(3) 2_656 .
C13 Fe1 C11 C15 80.09(13) . .
C12 Fe1 C11 C15 -79.54(14) 2_656 .
C12 Fe1 C11 C15 116.39(16) . .
C11 Fe1 C11 C15 -121.27(13) 2_656 .
Mg2 Fe1 C11 C15 -121.27(13) . .
C15 Fe1 C11 Mg1 -55.1(3) 2_656 .
C15 Fe1 C11 Mg1 108.3(3) . .
C14 Fe1 C11 Mg1 145.0(3) . .
C14 Fe1 C11 Mg1 -90.6(4) 2_656 .
C13 Fe1 C11 Mg1 64.4(4) 2_656 .
C13 Fe1 C11 Mg1 -171.6(3) . .
C12 Fe1 C11 Mg1 28.8(3) 2_656 .
C12 Fe1 C11 Mg1 -135.3(3) . .
C11 Fe1 C11 Mg1 -12.9(2) 2_656 .
Mg2 Fe1 C11 Mg1 -12.9(2) . .
C15 Fe1 C11 Mg2 -42.12(10) 2_656 .
C15 Fe1 C11 Mg2 121.27(13) . .
C14 Fe1 C11 Mg2 157.94(10) . .
C14 Fe1 C11 Mg2 -77.6(2) 2_656 .
C13 Fe1 C11 Mg2 77.4(2) 2_656 .
C13 Fe1 C11 Mg2 -158.64(10) . .
C12 Fe1 C11 Mg2 41.73(10) 2_656 .
C12 Fe1 C11 Mg2 -122.34(13) . .
C11 Fe1 C11 Mg2 0.0 2_656 .
C21 Mg1 C11 C12 -48.92(19) . .
N2 Mg1 C11 C12 124.25(17) . .
N1 Mg1 C11 C12 50.97(18) . .
C31 Mg1 C11 C12 -146.87(18) 2_656 .
Mg2 Mg1 C11 C12 -112.38(19) . .
C21 Mg1 C11 C15 174.54(14) . .
N2 Mg1 C11 C15 -12.29(19) . .
N1 Mg1 C11 C15 -85.58(15) . .
C31 Mg1 C11 C15 76.58(15) 2_656 .
Mg2 Mg1 C11 C15 111.07(16) . .
C21 Mg1 C11 Fe1 76.6(3) . .
N2 Mg1 C11 Fe1 -110.2(3) . .
N1 Mg1 C11 Fe1 176.5(3) . .
C31 Mg1 C11 Fe1 -21.3(3) 2_656 .
Mg2 Mg1 C11 Fe1 13.1(2) . .
C21 Mg1 C11 Mg2 63.47(8) . .
N2 Mg1 C11 Mg2 -123.36(8) . .
N1 Mg1 C11 Mg2 163.35(6) . .
C31 Mg1 C11 Mg2 -34.49(6) 2_656 .
C31 Mg2 C11 C12 167.92(15) 2_656 .
C31 Mg2 C11 C12 38.98(18) . .
C11 Mg2 C11 C12 -60.34(13) 2_656 .
Mg1 Mg2 C11 C12 -54.34(18) 2_656 .
Mg1 Mg2 C11 C12 124.70(16) . .
Fe1 Mg2 C11 C12 -60.34(13) . .
C31 Mg2 C11 C15 -71.51(15) 2_656 .
C31 Mg2 C11 C15 159.55(14) . .
C11 Mg2 C11 C15 60.23(13) 2_656 .
Mg1 Mg2 C11 C15 66.22(17) 2_656 .
Mg1 Mg2 C11 C15 -114.73(16) . .
Fe1 Mg2 C11 C15 60.23(13) . .
C31 Mg2 C11 Fe1 -131.74(7) 2_656 .
C31 Mg2 C11 Fe1 99.32(9) . .
C11 Mg2 C11 Fe1 0.000(1) 2_656 .
Mg1 Mg2 C11 Fe1 6.00(11) 2_656 .
Mg1 Mg2 C11 Fe1 -174.96(9) . .
C31 Mg2 C11 Mg1 43.22(7) 2_656 .
C31 Mg2 C11 Mg1 -85.72(10) . .
C11 Mg2 C11 Mg1 174.96(9) 2_656 .
Mg1 Mg2 C11 Mg1 -179.043(18) 2_656 .
Fe1 Mg2 C11 Mg1 174.96(9) . .
C15 C11 C12 C13 -0.2(2) . .
Fe1 C11 C12 C13 58.16(15) . .
Mg1 C11 C12 C13 -141.42(16) . .
Mg2 C11 C12 C13 126.06(16) . .
C15 C11 C12 Fe1 -58.39(13) . .
Mg1 C11 C12 Fe1 160.41(15) . .
Mg2 C11 C12 Fe1 67.89(11) . .
C15 Fe1 C12 C13 118.76(14) 2_656 .
C15 Fe1 C12 C13 -82.42(14) . .
C14 Fe1 C12 C13 -37.95(14) . .
C14 Fe1 C12 C13 75.53(16) 2_656 .
C13 Fe1 C12 C13 40.1(3) 2_656 .
C12 Fe1 C12 C13 -165.39(13) 2_656 .
C11 Fe1 C12 C13 -121.97(18) . .
C11 Fe1 C12 C13 161.84(13) 2_656 .
Mg2 Fe1 C12 C13 -165.38(13) . .
C15 Fe1 C12 C11 -119.27(12) 2_656 .
C15 Fe1 C12 C11 39.56(12) . .
C14 Fe1 C12 C11 84.02(13) . .
C14 Fe1 C12 C11 -162.50(12) 2_656 .
C13 Fe1 C12 C11 162.1(2) 2_656 .
C13 Fe1 C12 C11 121.97(18) . .
C12 Fe1 C12 C11 -43.42(10) 2_656 .
C11 Fe1 C12 C11 -76.19(17) 2_656 .
Mg2 Fe1 C12 C11 -43.41(10) . .
C11 C12 C13 C14 0.3(2) . .
Fe1 C12 C13 C14 59.34(15) . .
C11 C12 C13 Fe1 -59.04(15) . .
C15 Fe1 C13 C14 160.72(13) 2_656 .
C15 Fe1 C13 C14 -38.15(13) . .
C14 Fe1 C13 C14 119.41(16) 2_656 .
C13 Fe1 C13 C14 78.00(12) 2_656 .
C12 Fe1 C13 C14 48.7(3) 2_656 .
C12 Fe1 C13 C14 -118.67(18) . .
C11 Fe1 C13 C14 -82.32(13) . .
C11 Fe1 C13 C14 -166.5(2) 2_656 .
Mg2 Fe1 C13 C14 -102.00(12) . .
C15 Fe1 C13 C12 -80.61(15) 2_656 .
C15 Fe1 C13 C12 80.52(14) . .
C14 Fe1 C13 C12 118.67(18) . .
C14 Fe1 C13 C12 -121.92(14) 2_656 .
C13 Fe1 C13 C12 -163.33(15) 2_656 .
C12 Fe1 C13 C12 167.39(14) 2_656 .
C11 Fe1 C13 C12 36.35(12) . .
C11 Fe1 C13 C12 -47.8(3) 2_656 .
Mg2 Fe1 C13 C12 16.67(15) . .
C12 C13 C14 C15 -0.2(2) . .
Fe1 C13 C14 C15 59.18(15) . .
C12 C13 C14 Fe1 -59.43(15) . .
C15 Fe1 C14 C13 -47.8(3) 2_656 .
C15 Fe1 C14 C13 118.98(18) . .
C14 Fe1 C14 C13 -77.48(12) 2_656 .
C13 Fe1 C14 C13 -118.79(16) 2_656 .
C12 Fe1 C14 C13 -160.00(13) 2_656 .
C12 Fe1 C14 C13 38.23(13) . .
C11 Fe1 C14 C13 82.24(13) . .
C11 Fe1 C14 C13 166.9(2) 2_656 .
Mg2 Fe1 C14 C13 102.52(12) . .
C15 Fe1 C14 C15 -166.74(14) 2_656 .
C14 Fe1 C14 C15 163.53(15) 2_656 .
C13 Fe1 C14 C15 122.22(13) 2_656 .
C13 Fe1 C14 C15 -118.98(18) . .
C12 Fe1 C14 C15 81.02(15) 2_656 .
C12 Fe1 C14 C15 -80.75(13) . .
C11 Fe1 C14 C15 -36.75(12) . .
C11 Fe1 C14 C15 47.9(3) 2_656 .
Mg2 Fe1 C14 C15 -16.47(15) . .
C13 C14 C15 C11 0.1(2) . .
Fe1 C14 C15 C11 59.69(15) . .
C13 C14 C15 Fe1 -59.58(16) . .
C12 C11 C15 C14 0.1(2) . .
Fe1 C11 C15 C14 -58.66(15) . .
Mg1 C11 C15 C14 145.51(15) . .
Mg2 C11 C15 C14 -126.91(16) . .
C12 C11 C15 Fe1 58.73(13) . .
Mg1 C11 C15 Fe1 -155.83(12) . .
Mg2 C11 C15 Fe1 -68.25(10) . .
C15 Fe1 C15 C14 165.51(13) 2_656 .
C14 Fe1 C15 C14 -40.4(3) 2_656 .
C13 Fe1 C15 C14 -75.36(16) 2_656 .
C13 Fe1 C15 C14 37.75(13) . .
C12 Fe1 C15 C14 -118.37(14) 2_656 .
C12 Fe1 C15 C14 82.01(14) . .
C11 Fe1 C15 C14 121.41(18) . .
C11 Fe1 C15 C14 -161.38(13) 2_656 .
Mg2 Fe1 C15 C14 165.51(13) . .
C15 Fe1 C15 C11 44.11(10) 2_656 .
C14 Fe1 C15 C11 -121.41(18) . .
C14 Fe1 C15 C11 -161.8(2) 2_656 .
C13 Fe1 C15 C11 163.24(12) 2_656 .
C13 Fe1 C15 C11 -83.66(13) . .
C12 Fe1 C15 C11 120.22(12) 2_656 .
C12 Fe1 C15 C11 -39.39(11) . .
C11 Fe1 C15 C11 77.21(17) 2_656 .
Mg2 Fe1 C15 C11 44.11(10) . .
C34 Fe2 C21 C22 -151.6(2) . .
C24 Fe2 C21 C22 -79.85(12) . .
C23 Fe2 C21 C22 -36.27(11) . .
C35 Fe2 C21 C22 166.45(11) . .
C33 Fe2 C21 C22 40.1(3) . .
C25 Fe2 C21 C22 -116.54(16) . .
C32 Fe2 C21 C22 81.09(13) . .
C31 Fe2 C21 C22 123.69(11) . .
C34 Fe2 C21 C25 -35.1(3) . .
C24 Fe2 C21 C25 36.69(13) . .
C23 Fe2 C21 C25 80.27(13) . .
C35 Fe2 C21 C25 -77.01(14) . .
C33 Fe2 C21 C25 156.7(2) . .
C32 Fe2 C21 C25 -162.37(12) . .
C22 Fe2 C21 C25 116.54(16) . .
C31 Fe2 C21 C25 -119.77(13) . .
C34 Fe2 C21 Mg1 84.2(2) . .
C24 Fe2 C21 Mg1 155.98(15) . .
C23 Fe2 C21 Mg1 -160.44(14) . .
C35 Fe2 C21 Mg1 42.28(16) . .
C33 Fe2 C21 Mg1 -84.1(2) . .
C25 Fe2 C21 Mg1 119.29(18) . .
C32 Fe2 C21 Mg1 -43.08(16) . .
C22 Fe2 C21 Mg1 -124.17(17) . .
C31 Fe2 C21 Mg1 -0.48(14) . .
C11 Mg1 C21 C22 -137.93(16) . .
N2 Mg1 C21 C22 47.67(19) . .
N1 Mg1 C21 C22 127.97(17) . .
C31 Mg1 C21 C22 -46.58(17) 2_656 .
Mg2 Mg1 C21 C22 -91.65(16) . .
C11 Mg1 C21 C25 40.71(18) . .
N2 Mg1 C21 C25 -133.69(16) . .
N1 Mg1 C21 C25 -53.38(17) . .
C31 Mg1 C21 C25 132.07(16) 2_656 .
Mg2 Mg1 C21 C25 87.00(16) . .
C11 Mg1 C21 Fe2 -46.61(14) . .
N2 Mg1 C21 Fe2 138.99(11) . .
N1 Mg1 C21 Fe2 -140.70(12) . .
C31 Mg1 C21 Fe2 44.75(13) 2_656 .
Mg2 Mg1 C21 Fe2 -0.33(11) . .
C25 C21 C22 C23 0.6(2) . .
Fe2 C21 C22 C23 57.83(13) . .
Mg1 C21 C22 C23 179.51(13) . .
C25 C21 C22 Fe2 -57.21(12) . .
Mg1 C21 C22 Fe2 121.68(15) . .
C34 Fe2 C22 C23 34.8(2) . .
C24 Fe2 C22 C23 -38.33(12) . .
C35 Fe2 C22 C23 -162.3(3) . .
C33 Fe2 C22 C23 73.79(14) . .
C25 Fe2 C22 C23 -82.93(13) . .
C32 Fe2 C22 C23 117.96(12) . .
C21 Fe2 C22 C23 -122.23(16) . .
C31 Fe2 C22 C23 160.74(12) . .
C34 Fe2 C22 C21 157.02(17) . .
C24 Fe2 C22 C21 83.90(12) . .
C23 Fe2 C22 C21 122.23(16) . .
C35 Fe2 C22 C21 -40.1(3) . .
C33 Fe2 C22 C21 -163.99(11) . .
C25 Fe2 C22 C21 39.29(11) . .
C32 Fe2 C22 C21 -119.81(11) . .
C31 Fe2 C22 C21 -77.04(13) . .
C21 C22 C23 C24 0.0(2) . .
Fe2 C22 C23 C24 60.00(13) . .
C21 C22 C23 Fe2 -60.04(13) . .
C34 Fe2 C23 C24 77.41(14) . .
C35 Fe2 C23 C24 49.7(2) . .
C33 Fe2 C23 C24 118.98(13) . .
C25 Fe2 C23 C24 -38.62(12) . .
C32 Fe2 C23 C24 158.90(12) . .
C22 Fe2 C23 C24 -118.04(17) . .
C21 Fe2 C23 C24 -82.34(12) . .
C31 Fe2 C23 C24 -173.3(2) . .
C34 Fe2 C23 C22 -164.56(12) . .
C24 Fe2 C23 C22 118.04(17) . .
C35 Fe2 C23 C22 167.75(18) . .
C33 Fe2 C23 C22 -122.98(12) . .
C25 Fe2 C23 C22 79.42(12) . .
C32 Fe2 C23 C22 -83.06(13) . .
C21 Fe2 C23 C22 35.70(11) . .
C31 Fe2 C23 C22 -55.3(3) . .
C22 C23 C24 C25 -0.6(2) . .
Fe2 C23 C24 C25 60.00(13) . .
C22 C23 C24 Fe2 -60.56(13) . .
C34 Fe2 C24 C23 -117.56(13) . .
C35 Fe2 C24 C23 -158.01(12) . .
C33 Fe2 C24 C23 -77.09(14) . .
C25 Fe2 C24 C23 118.06(17) . .
C32 Fe2 C24 C23 -52.8(3) . .
C22 Fe2 C24 C23 38.51(11) . .
C21 Fe2 C24 C23 81.74(12) . .
C31 Fe2 C24 C23 174.28(18) . .
C34 Fe2 C24 C25 124.38(13) . .
C23 Fe2 C24 C25 -118.06(17) . .
C35 Fe2 C24 C25 83.92(14) . .
C33 Fe2 C24 C25 164.84(12) . .
C32 Fe2 C24 C25 -170.84(19) . .
C22 Fe2 C24 C25 -79.55(13) . .
C21 Fe2 C24 C25 -36.32(12) . .
C31 Fe2 C24 C25 56.2(2) . .
C23 C24 C25 C21 1.0(2) . .
Fe2 C24 C25 C21 61.05(14) . .
C23 C24 C25 Fe2 -60.05(13) . .
C22 C21 C25 C24 -1.0(2) . .
Fe2 C21 C25 C24 -58.81(14) . .
Mg1 C21 C25 C24 -179.92(13) . .
C22 C21 C25 Fe2 57.83(12) . .
Mg1 C21 C25 Fe2 -121.11(14) . .
C34 Fe2 C25 C24 -71.78(15) . .
C23 Fe2 C25 C24 38.27(12) . .
C35 Fe2 C25 C24 -115.23(13) . .
C33 Fe2 C25 C24 -36.4(3) . .
C32 Fe2 C25 C24 169.7(2) . .
C22 Fe2 C25 C24 82.64(13) . .
C21 Fe2 C25 C24 121.52(18) . .
C31 Fe2 C25 C24 -157.81(12) . .
C34 Fe2 C25 C21 166.70(12) . .
C24 Fe2 C25 C21 -121.52(18) . .
C23 Fe2 C25 C21 -83.26(13) . .
C35 Fe2 C25 C21 123.25(12) . .
C33 Fe2 C25 C21 -158.0(2) . .
C32 Fe2 C25 C21 48.2(3) . .
C22 Fe2 C25 C21 -38.88(11) . .
C31 Fe2 C25 C21 80.67(14) . .
C34 Fe2 C31 C32 80.28(13) . .
C24 Fe2 C31 C32 154.82(19) . .
C23 Fe2 C31 C32 -36.8(3) . .
C35 Fe2 C31 C32 116.95(17) . .
C33 Fe2 C31 C32 36.55(12) . .
C25 Fe2 C31 C32 -163.90(12) . .
C22 Fe2 C31 C32 -78.85(14) . .
C21 Fe2 C31 C32 -120.81(12) . .
C34 Fe2 C31 C35 -36.68(13) . .
C24 Fe2 C31 C35 37.9(3) . .
C23 Fe2 C31 C35 -153.7(2) . .
C33 Fe2 C31 C35 -80.40(13) . .
C25 Fe2 C31 C35 79.15(15) . .
C32 Fe2 C31 C35 -116.95(17) . .
C22 Fe2 C31 C35 164.20(12) . .
C21 Fe2 C31 C35 122.24(12) . .
C34 Fe2 C31 Mg2 -157.74(11) . .
C24 Fe2 C31 Mg2 -83.2(2) . .
C23 Fe2 C31 Mg2 85.2(3) . .
C35 Fe2 C31 Mg2 -121.07(15) . .
C33 Fe2 C31 Mg2 158.53(11) . .
C25 Fe2 C31 Mg2 -41.91(12) . .
C32 Fe2 C31 Mg2 121.98(15) . .
C22 Fe2 C31 Mg2 43.13(12) . .
C21 Fe2 C31 Mg2 1.17(11) . .
C34 Fe2 C31 Mg1 141.8(7) . 2_656
C24 Fe2 C31 Mg1 -143.7(6) . 2_656
C23 Fe2 C31 Mg1 24.7(9) . 2_656
C35 Fe2 C31 Mg1 178.4(8) . 2_656
C33 Fe2 C31 Mg1 98.0(7) . 2_656
C25 Fe2 C31 Mg1 -102.4(7) . 2_656
C32 Fe2 C31 Mg1 61.5(7) . 2_656
C22 Fe2 C31 Mg1 -17.4(7) . 2_656
C21 Fe2 C31 Mg1 -59.3(7) . 2_656
C31 Mg2 C31 C32 2.56(13) 2_656 .
C11 Mg2 C31 C32 125.24(16) . .
C11 Mg2 C31 C32 -137.90(16) 2_656 .
Mg1 Mg2 C31 C32 -101.47(16) 2_656 .
Mg1 Mg2 C31 C32 69.90(17) . .
Fe1 Mg2 C31 C32 -177.44(13) . .
C31 Mg2 C31 C35 -139.54(17) 2_656 .
C11 Mg2 C31 C35 -16.9(2) . .
C11 Mg2 C31 C35 79.99(16) 2_656 .
Mg1 Mg2 C31 C35 116.42(17) 2_656 .
Mg1 Mg2 C31 C35 -72.21(17) . .
Fe1 Mg2 C31 C35 40.46(17) . .
C31 Mg2 C31 Fe2 -68.74(7) 2_656 .
C11 Mg2 C31 Fe2 53.94(13) . .
C11 Mg2 C31 Fe2 150.80(8) 2_656 .
Mg1 Mg2 C31 Fe2 -172.77(10) 2_656 .
Mg1 Mg2 C31 Fe2 -1.40(10) . .
Fe1 Mg2 C31 Fe2 111.26(7) . .
C31 Mg2 C31 Mg1 104.03(5) 2_656 2_656
C11 Mg2 C31 Mg1 -133.29(8) . 2_656
C11 Mg2 C31 Mg1 -36.43(6) 2_656 2_656
Mg1 Mg2 C31 Mg1 171.37(4) . 2_656
Fe1 Mg2 C31 Mg1 -75.97(5) . 2_656
C35 C31 C32 C33 -2.2(2) . .
Fe2 C31 C32 C33 -58.88(13) . .
Mg2 C31 C32 C33 -150.66(14) . .
Mg1 C31 C32 C33 128.48(14) 2_656 .
C35 C31 C32 Fe2 56.72(12) . .
Mg2 C31 C32 Fe2 -91.78(13) . .
Mg1 C31 C32 Fe2 -172.64(10) 2_656 .
C34 Fe2 C32 C33 38.13(13) . .
C24 Fe2 C32 C33 -33.1(3) . .
C23 Fe2 C32 C33 -71.74(15) . .
C35 Fe2 C32 C33 82.63(14) . .
C25 Fe2 C32 C33 165.1(2) . .
C22 Fe2 C32 C33 -115.73(13) . .
C21 Fe2 C32 C33 -158.72(12) . .
C31 Fe2 C32 C33 121.68(17) . .
C34 Fe2 C32 C31 -83.55(13) . .
C24 Fe2 C32 C31 -154.8(2) . .
C23 Fe2 C32 C31 166.58(11) . .
C35 Fe2 C32 C31 -39.05(12) . .
C33 Fe2 C32 C31 -121.68(17) . .
C25 Fe2 C32 C31 43.4(3) . .
C22 Fe2 C32 C31 122.59(12) . .
C21 Fe2 C32 C31 79.60(14) . .
C31 C32 C33 C34 1.8(2) . .
Fe2 C32 C33 C34 -59.32(13) . .
C31 C32 C33 Fe2 61.07(14) . .
C24 Fe2 C33 C34 -75.13(14) . .
C23 Fe2 C33 C34 -116.13(12) . .
C35 Fe2 C33 C34 38.71(12) . .
C25 Fe2 C33 C34 -48.5(3) . .
C32 Fe2 C33 C34 118.56(17) . .
C22 Fe2 C33 C34 -156.59(11) . .
C21 Fe2 C33 C34 173.96(19) . .
C31 Fe2 C33 C34 82.46(13) . .
C34 Fe2 C33 C32 -118.56(17) . .
C24 Fe2 C33 C32 166.31(12) . .
C23 Fe2 C33 C32 125.31(12) . .
C35 Fe2 C33 C32 -79.85(13) . .
C25 Fe2 C33 C32 -167.0(2) . .
C22 Fe2 C33 C32 84.85(14) . .
C21 Fe2 C33 C32 55.4(3) . .
C31 Fe2 C33 C32 -36.10(12) . .
C32 C33 C34 C35 -0.5(2) . .
Fe2 C33 C34 C35 -60.21(13) . .
C32 C33 C34 Fe2 59.66(13) . .
C24 Fe2 C34 C33 120.34(12) . .
C23 Fe2 C34 C33 79.53(13) . .
C35 Fe2 C34 C33 -117.85(17) . .
C25 Fe2 C34 C33 160.21(12) . .
C32 Fe2 C34 C33 -38.19(12) . .
C22 Fe2 C34 C33 54.5(2) . .
C21 Fe2 C34 C33 -173.5(2) . .
C31 Fe2 C34 C33 -81.53(12) . .
C24 Fe2 C34 C35 -121.81(13) . .
C23 Fe2 C34 C35 -162.62(12) . .
C33 Fe2 C34 C35 117.85(17) . .
C25 Fe2 C34 C35 -81.94(14) . .
C32 Fe2 C34 C35 79.66(13) . .
C22 Fe2 C34 C35 172.39(17) . .
C21 Fe2 C34 C35 -55.7(3) . .
C31 Fe2 C34 C35 36.32(12) . .
C33 C34 C35 C31 -0.8(2) . .
Fe2 C34 C35 C31 -61.14(14) . .
C33 C34 C35 Fe2 60.31(13) . .
C32 C31 C35 C34 1.8(2) . .
Fe2 C31 C35 C34 58.78(14) . .
Mg2 C31 C35 C34 150.65(14) . .
Mg1 C31 C35 C34 -120.97(16) 2_656 .
C32 C31 C35 Fe2 -56.98(12) . .
Mg2 C31 C35 Fe2 91.87(13) . .
Mg1 C31 C35 Fe2 -179.75(12) 2_656 .
C24 Fe2 C35 C34 74.02(14) . .
C23 Fe2 C35 C34 38.7(3) . .
C33 Fe2 C35 C34 -38.47(12) . .
C25 Fe2 C35 C34 117.70(13) . .
C32 Fe2 C35 C34 -82.80(13) . .
C22 Fe2 C35 C34 -169.3(2) . .
C21 Fe2 C35 C34 159.84(11) . .
C31 Fe2 C35 C34 -121.55(17) . .
C34 Fe2 C35 C31 121.55(17) . .
C24 Fe2 C35 C31 -164.43(11) . .
C23 Fe2 C35 C31 160.26(18) . .
C33 Fe2 C35 C31 83.08(13) . .
C25 Fe2 C35 C31 -120.75(13) . .
C32 Fe2 C35 C31 38.75(11) . .
C22 Fe2 C35 C31 -47.8(3) . .
C21 Fe2 C35 C31 -78.61(14) . .
